data_2000278
loop_
_publ_author_name
'Robinson, P. D.'
'Ali, I. A.'
'Hinckley, C. C.'

_publ_section_title
;Structures of
 <i>c</i>-acetonitrile-<i>ab</i>-dibromo-<i>d</i>-carbonyl-<i>ef</i>-bis(triphenylphosphine)osmium(2+)
 and
 <i>b</i>-acetonitrile-<i>af</i>-dibromo-<i>d</i>-carbonyl-<i>ce</i>-bis(triphenylphosphine)osmium(2+)
;
_journal_issue 7
_journal_name_full 'Acta Crystallographica Section C'
_journal_page_first 1397
_journal_page_last 1401
_journal_paper_doi 10.1107/S0108270191000173
_journal_volume 47
_journal_year 1991
_chemical_formula_sum 'C39 H33 Br2 N O Os P2'
_space_group_crystal_system orthorhombic
_space_group_IT_number 19
_space_group_name_Hall 'P 2ac 2ab'
_space_group_name_H-M_alt 'P 21 21 21'
_cell_angle_alpha 90
_cell_angle_beta 90
_cell_angle_gamma 90
_cell_formula_units_Z 4
_cell_length_a 13.278(5)
_cell_length_b 24.462(8)
_cell_length_c 10.823(3)
_cell_volume 3515(2)
_diffrn_radiation_type Mo
_diffrn_radiation_wavelength 0.71069
_exptl_absorpt_coefficient_mu 6.003
_exptl_crystal_density_diffrn 1.783
_exptl_crystal_F_000 1832
_cod_data_source_file cr0287.cif
_cod_data_source_block cr0287a
_cod_depositor_comments
;
 Updating space group information and adding the symmetry operation list.

 Antanas Vaitkus,
 2018-06-18

 Marking attached hydrogen atoms.

 Antanas Vaitkus,
 2017-03-24
;
_cod_original_sg_symbol_H-M P212121
_cod_original_formula_sum 'Br2 C39 H33 N1 O1 P2 Os1'
_cod_database_code 2000278

loop_
_space_group_symop_id
_space_group_symop_operation_xyz
1 x,y,z
2 -x+1/2,-y,z+1/2
3 x+1/2,-y+1/2,-z
4 -x,y+1/2,-z+1/2

loop_
_atom_site_label
_atom_site_fract_x
_atom_site_fract_y
_atom_site_fract_z
_atom_site_attached_hydrogens
Os(1) .48728(3) .66680(2) .27753(4) 0
Br(1) .41897(8) .76195(5) .21030(10) 0
Br(2) .43430(10) .63363(6) .05900(10) 0
P(1) .5859(2) .59260(10) .3521(3) 0
P(2) .3242(2) .64220(10) .3484(3) 0
C(1) .7222(8) .6116(5) .3480(10) 0
C(2) .7932(8) .5788(5) .2910(10) 1
C(3) .8920(10) .5966(6) .283(2) 1
C(4) .9234(9) .6446(6) .3330(10) 1
C(5) .8530(10) .6766(6) .3910(10) 1
C(6) .7547(9) .6608(6) .3990(10) 1
C(7) .5890(8) .5247(4) .2780(10) 0
C(8) .6020(10) .4779(7) .342(2) 1
C(9) .6050(10) .4268(6) .285(2) 1
C(10) .5980(10) .4245(7) .159(2) 1
C(11) .5870(10) .4704(8) .094(2) 1
C(12) .5820(10) .5213(6) .1500(10) 1
C(13) .5660(8) .5755(4) .5160(10) 0
C(14) .4830(10) .5412(4) .5470(10) 1
C(15) .4600(10) .5307(6) .6710(10) 1
C(16) .5190(10) .5532(6) .7630(10) 1
C(17) .6000(10) .5850(6) .7320(10) 1
C(18) .6250(10) .5966(5) .6110(10) 1
C(19) .2934(8) .5684(5) .3530(10) 0
C(20) .2250(10) .5487(5) .4400(10) 1
C(21) .2070(10) .4929(5) .4470(10) 1
C(22) .2550(10) .4568(6) .3710(10) 1
C(23) .3210(10) .4769(5) .2810(10) 1
C(24) .3408(7) .5329(4) .2760(10) 1
C(25) .2888(8) .6628(5) .5050(10) 0
C(26) .1887(8) .6747(5) .5350(10) 1
C(27) .1620(10) .6823(5) .6590(10) 1
C(28) .2310(10) .6783(5) .7500(10) 1
C(29) .3310(10) .6670(5) .7210(10) 1
C(30) .3581(8) .6582(4) .6020(10) 1
C(31) .2228(7) .6689(5) .2515(9) 0
C(32) .1880(8) .7222(5) .2650(10) 1
C(33) .1140(10) .7438(7) .188(2) 1
C(34) .0760(10) .7129(8) .0970(10) 1
C(35) .1090(10) .6586(7) .0800(10) 1
C(36) .1830(10) .6369(6) .1590(10) 1
C(37) .5205(8) .7042(4) .4280(10) 0
O(1) .5365(6) .7267(3) .5039(8) 0
N(1) .6157(7) .6906(4) .1817(8) 0
C(38) .6861(9) .6979(5) .1240(10) 0
C(39) .7780(10) .7090(6) .0540(10) 3
